data_7047938
loop_
_publ_author_name
'Borisova, Nataliya E.'
'Sumyanova, Tsagana B.'
'Kharcheva, Anastasia V.'
'Matveev, Petr I.'
'Ivanov, Alexey V.'
'Razumova, Elizaveta A.'
'Patsaeva, Svetlana V.'

_publ_section_title
;
 The lanthanide complexes of 2,2'-bipyridyl-6,6'-dicarboxylic
 dimethylanilides: the influence of a secondary coordination sphere on the
 stability, structure, luminescence and f-element extraction.
;
_journal_issue 46
_journal_name_full 'Dalton transactions (Cambridge, England : 2003)'
_journal_page_first 16755
_journal_page_last 16765
_journal_paper_doi 10.1039/c8dt03734e
_journal_volume 47
_journal_year 2018
_chemical_formula_moiety 'C32 H34 Eu N7 O11'
_chemical_formula_sum 'C32 H34 Eu N7 O11'
_chemical_formula_weight 844.62
_space_group_crystal_system monoclinic
_space_group_IT_number 15
_space_group_name_Hall '-C 2yc'
_space_group_name_H-M_alt 'C 1 2/c 1'
_symmetry_space_group_name_Hall '-C 2yc'
_symmetry_space_group_name_H-M 'C 1 2/c 1'
_atom_sites_solution_hydrogens geom
_audit_creation_method SHELXL-2014/6
_audit_update_record
;
2018-01-08 deposited with the CCDC.
2018-11-01 downloaded from the CCDC.
;
_cell_angle_alpha 90
_cell_angle_beta 101.877(2)
_cell_angle_gamma 90
_cell_formula_units_Z 8
_cell_length_a 47.880(4)
_cell_length_b 8.6436(7)
_cell_length_c 17.1229(13)
_cell_measurement_reflns_used 343
_cell_measurement_temperature 120(2)
_cell_measurement_theta_max 25
_cell_measurement_theta_min 3
_cell_volume 6934.7(10)
_computing_cell_refinement 'Bruker SAINT'
_computing_data_collection 'Bruker APEX II'
_computing_data_reduction 'Bruker SAINT'
_computing_molecular_graphics 'Bruker SHELXTL'
_computing_publication_material 'Bruker SHELXTL'
_computing_structure_refinement 'SHELXL-97 (Sheldrick, 1997)'
_computing_structure_solution 'SHELXS-97 (Sheldrick, 1997)'
_diffrn_ambient_temperature 120(2)
_diffrn_measured_fraction_theta_full 1.000
_diffrn_measured_fraction_theta_max 1.000
_diffrn_measurement_device_type 'Bruker APEX II CCD area detector''
_diffrn_measurement_method 'omega scans'
_diffrn_radiation_type MoK\a
_diffrn_radiation_wavelength 0.71073
_diffrn_reflns_av_R_equivalents 0.0737
_diffrn_reflns_av_unetI/netI 0.0707
_diffrn_reflns_Laue_measured_fraction_full 1.000
_diffrn_reflns_Laue_measured_fraction_max 1.000
_diffrn_reflns_limit_h_max 60
_diffrn_reflns_limit_h_min -60
_diffrn_reflns_limit_k_max 11
_diffrn_reflns_limit_k_min -11
_diffrn_reflns_limit_l_max 21
_diffrn_reflns_limit_l_min -21
_diffrn_reflns_number 29263
_diffrn_reflns_point_group_measured_fraction_full 1.000
_diffrn_reflns_point_group_measured_fraction_max 1.000
_diffrn_reflns_theta_full 25.242
_diffrn_reflns_theta_max 26.998
_diffrn_reflns_theta_min 1.738
_exptl_absorpt_coefficient_mu 1.879
_exptl_absorpt_correction_T_max 0.980
_exptl_absorpt_correction_T_min 0.772
_exptl_absorpt_correction_type multi-scan
_exptl_absorpt_process_details SADABS
_exptl_crystal_colour colorless
_exptl_crystal_density_diffrn 1.618
_exptl_crystal_description needle
_exptl_crystal_F_000 3408
_exptl_crystal_size_max 0.136
_exptl_crystal_size_mid 0.034
_exptl_crystal_size_min 0.021
_refine_diff_density_max 2.456
_refine_diff_density_min -1.378
_refine_diff_density_rms 0.122
_refine_ls_extinction_method none
_refine_ls_goodness_of_fit_ref 1.062
_refine_ls_hydrogen_treatment constr
_refine_ls_matrix_type full
_refine_ls_number_parameters 499
_refine_ls_number_reflns 7561
_refine_ls_number_restraints 83
_refine_ls_restrained_S_all 1.071
_refine_ls_R_factor_all 0.0952
_refine_ls_R_factor_gt 0.0543
_refine_ls_shift/su_max 0.027
_refine_ls_shift/su_mean 0.000
_refine_ls_structure_factor_coef Fsqd
_refine_ls_weighting_details 'w=1/[\s^2^(Fo^2^)+(0.0696P)^2^] where P=(Fo^2^+2Fc^2^)/3'
_refine_ls_weighting_scheme calc
_refine_ls_wR_factor_gt 0.1220
_refine_ls_wR_factor_ref 0.1414
_reflns_Friedel_coverage 0.000
_reflns_number_gt 4971
_reflns_number_total 7561
_reflns_threshold_expression I>2\s(I)
_cod_data_source_file c8dt03734e2.cif
_cod_data_source_block a_CCDC1
_cod_depositor_comments 'Adding full bibliography for 7047937--7047941.cif.'
_cod_original_cell_volume 6934.7(9)
_cod_database_code 7047938
_shelx_space_group_comment
;
The symmetry employed for this shelxl refinement is uniquely defined
by the following loop, which should always be used as a source of
symmetry information in preference to the above space-group names.
They are only intended as comments.
;
_shelx_estimated_absorpt_t_min 0.784
_shelx_estimated_absorpt_t_max 0.962
_shelxl_version_number 2014/6

loop_
_space_group_symop_operation_xyz
'x, y, z'
'-x, y, -z+1/2'
'x+1/2, y+1/2, z'
'-x+1/2, y+1/2, -z+1/2'
'-x, -y, -z'
'x, -y, z-1/2'
'-x+1/2, -y+1/2, -z'
'x+1/2, -y+1/2, z-1/2'

loop_
_atom_site_label
_atom_site_type_symbol
_atom_site_fract_x
_atom_site_fract_y
_atom_site_fract_z
_atom_site_U_iso_or_equiv
_atom_site_adp_type
_atom_site_occupancy
_atom_site_site_symmetry_order
_atom_site_calc_flag
_atom_site_refinement_flags_posn
_atom_site_refinement_flags_adp
_atom_site_refinement_flags_occupancy
_atom_site_disorder_assembly
_atom_site_disorder_group
Eu1 Eu 0.12557(2) 0.70875(4) 0.19091(2) 0.03691(12) Uani 1 1 d . . . . .
O1 O 0.10671(10) 0.5034(6) 0.2613(3) 0.0524(13) Uani 1 1 d . . . . .
O2 O 0.14501(11) 0.9310(6) 0.1385(3) 0.0624(14) Uani 1 1 d . . . . .
N1 N 0.06899(13) 0.3410(7) 0.2539(4) 0.0554(16) Uani 1 1 d . . . . .
N2 N 0.18072(12) 1.0390(6) 0.0926(3) 0.0435(13) Uani 1 1 d . . . . .
N15 N 0.11095(10) 0.4598(6) 0.1127(3) 0.0332(11) Uani 1 1 d . . . . .
N30 N 0.14421(11) 0.6705(5) 0.0617(3) 0.0350(12) Uani 1 1 d . . . . .
C1 C 0.09018(14) 0.4015(8) 0.2240(4) 0.0478(17) Uani 1 1 d . . . . .
C2 C 0.06671(19) 0.3887(12) 0.3369(5) 0.078(3) Uani 1 1 d . . . . .
H2A H 0.0578 0.3039 0.3621 0.093 Uiso 1 1 calc R U . . .
H2B H 0.0861 0.4064 0.3693 0.093 Uiso 1 1 calc R U . . .
C3 C 0.0495(2) 0.5315(13) 0.3362(6) 0.101(4) Uani 1 1 d . . . . .
H3A H 0.0474 0.5552 0.3907 0.151 Uiso 1 1 calc R U . . .
H3B H 0.0306 0.5160 0.3020 0.151 Uiso 1 1 calc R U . . .
H3C H 0.0591 0.6177 0.3156 0.151 Uiso 1 1 calc R U . . .
C4 C 0.04683(15) 0.2407(9) 0.2105(5) 0.056(2) Uani 1 1 d . . . . .
C5 C 0.02636(17) 0.2946(11) 0.1470(5) 0.065(2) Uani 1 1 d . . . . .
H5A H 0.0267 0.3990 0.1298 0.079 Uiso 0.274(10) 1 calc R U P A 2
C5A C 0.0254(2) 0.4486(14) 0.1131(7) 0.070(3) Uani 0.726(10) 1 d . . P A 1
H5AA H 0.0057 0.4746 0.0880 0.105 Uiso 0.726(10) 1 calc R U P A 1
H5AB H 0.0373 0.4519 0.0729 0.105 Uiso 0.726(10) 1 calc R U P A 1
H5AC H 0.0326 0.5235 0.1554 0.105 Uiso 0.726(10) 1 calc R U P A 1
C9A C 0.0659(6) 0.048(4) 0.3204(19) 0.070(3) Uani 0.274(10) 1 d . . P A 2
H9AA H 0.0668 -0.0642 0.3274 0.105 Uiso 0.274(10) 1 calc R U P A 2
H9AB H 0.0579 0.0951 0.3631 0.105 Uiso 0.274(10) 1 calc R U P A 2
H9AC H 0.0851 0.0893 0.3223 0.105 Uiso 0.274(10) 1 calc R U P A 2
C6 C 0.00544(18) 0.1940(15) 0.1089(5) 0.085(3) Uani 1 1 d . . . . .
H6A H -0.0088 0.2298 0.0656 0.102 Uiso 1 1 calc R U . . .
C7 C 0.00514(19) 0.0415(14) 0.1335(5) 0.075(3) Uani 1 1 d . . . . .
C7A C -0.0178(2) -0.0701(14) 0.0892(6) 0.105(4) Uani 1 1 d . U . . .
H7AA H -0.0256 -0.1309 0.1282 0.157 Uiso 1 1 calc R U . . .
H7AB H -0.0093 -0.1398 0.0555 0.157 Uiso 1 1 calc R U . . .
H7AC H -0.0332 -0.0106 0.0559 0.157 Uiso 1 1 calc R U . . .
C8 C 0.02522(18) -0.0080(11) 0.1972(5) 0.070(2) Uani 1 1 d . . . . .
H8A H 0.0247 -0.1121 0.2146 0.084 Uiso 1 1 calc R U . . .
C9 C 0.04601(15) 0.0886(9) 0.2364(5) 0.058(2) Uani 1 1 d . . . . .
H9A H 0.0597 0.0523 0.2808 0.070 Uiso 0.726(10) 1 calc R U P A 1
C10 C 0.09616(13) 0.3503(8) 0.1444(4) 0.0387(15) Uani 1 1 d . . . . .
C11 C 0.08994(13) 0.2050(7) 0.1092(4) 0.0418(15) Uani 1 1 d . . . . .
H11A H 0.0800 0.1293 0.1333 0.050 Uiso 1 1 calc R U . . .
C12 C 0.09837(14) 0.1745(7) 0.0397(4) 0.0438(16) Uani 1 1 d . . . . .
H12A H 0.0940 0.0776 0.0139 0.053 Uiso 1 1 calc R U . . .
C13 C 0.11338(14) 0.2853(7) 0.0064(4) 0.0424(15) Uani 1 1 d . . . . .
H13A H 0.1195 0.2650 -0.0420 0.051 Uiso 1 1 calc R U . . .
C14 C 0.11932(13) 0.4259(7) 0.0448(4) 0.0360(14) Uani 1 1 d . . . . .
C16 C 0.16181(15) 0.9238(8) 0.0921(4) 0.0474(17) Uani 1 1 d D . . . .
C17 C 0.18008(16) 1.1716(7) 0.1482(5) 0.0519(19) Uani 1 1 d . . . . .
H17A H 0.1604 1.1854 0.1568 0.062 Uiso 1 1 calc R U . . .
H17B H 0.1857 1.2676 0.1238 0.062 Uiso 1 1 calc R U . . .
C18 C 0.20017(19) 1.1447(10) 0.2280(5) 0.072(2) Uani 1 1 d . . . . .
H18A H 0.2012 1.2386 0.2606 0.108 Uiso 1 1 calc R U . . .
H18B H 0.2192 1.1195 0.2192 0.108 Uiso 1 1 calc R U . . .
H18C H 0.1931 1.0587 0.2557 0.108 Uiso 1 1 calc R U . . .
C19 C 0.2026(2) 1.0386(12) 0.0434(5) 0.0357(19) Uani 0.754(7) 1 d . U P B 1
C20 C 0.22684(19) 0.9538(11) 0.0626(5) 0.040(2) Uani 0.754(7) 1 d . U P B 1
C20A C 0.2334(2) 0.8482(13) 0.1342(7) 0.067(3) Uani 0.754(7) 1 d . U P B 1
H20A H 0.2155 0.8119 0.1471 0.101 Uiso 0.754(7) 1 calc R U P B 1
H20B H 0.2444 0.9048 0.1798 0.101 Uiso 0.754(7) 1 calc R U P B 1
H20C H 0.2445 0.7593 0.1220 0.101 Uiso 0.754(7) 1 calc R U P B 1
C21 C 0.2462(2) 0.9639(11) 0.0132(6) 0.050(2) Uani 0.754(7) 1 d . U P B 1
H21A H 0.2633 0.9050 0.0262 0.060 Uiso 0.754(7) 1 calc R U P B 1
C22A C 0.2629(3) 1.0661(15) -0.1097(8) 0.084(4) Uani 0.754(7) 1 d . U P B 1
H22A H 0.2648 1.1741 -0.1252 0.127 Uiso 0.754(7) 1 calc R U P B 1
H22B H 0.2560 1.0036 -0.1575 0.127 Uiso 0.754(7) 1 calc R U P B 1
H22C H 0.2815 1.0271 -0.0819 0.127 Uiso 0.754(7) 1 calc R U P B 1
C22 C 0.2419(2) 1.0562(12) -0.0547(6) 0.052(2) Uani 0.754(7) 1 d . U P B 1
C23 C 0.2166(2) 1.1413(12) -0.0715(6) 0.054(3) Uani 0.754(7) 1 d . U P B 1
H23A H 0.2128 1.2045 -0.1178 0.065 Uiso 0.754(7) 1 calc R U P B 1
C24 C 0.1974(2) 1.1358(11) -0.0230(6) 0.044(2) Uani 0.754(7) 1 d . U P B 1
H24A H 0.1807 1.1976 -0.0343 0.053 Uiso 0.754(7) 1 calc R U P B 1
C19' C 0.2063(4) 1.035(3) 0.0653(12) 0.0357(19) Uani 0.246(7) 1 d DG . P B 2
C20' C 0.2274(4) 0.928(2) 0.0952(10) 0.040(2) Uani 0.246(7) 1 d G . P B 2
H20D H 0.2260 0.8676 0.1406 0.048 Uiso 0.246(7) 1 calc R U P B 2
C21' C 0.2505(4) 0.909(2) 0.0587(12) 0.050(2) Uani 0.246(7) 1 d DG . P B 2
H21B H 0.2649 0.8353 0.0791 0.060 Uiso 0.246(7) 1 calc R U P B 2
C22' C 0.2525(4) 0.997(2) -0.0078(12) 0.052(2) Uani 0.246(7) 1 d G . P B 2
C23' C 0.2314(4) 1.105(2) -0.0377(11) 0.054(3) Uani 0.246(7) 1 d DG . P B 2
H23B H 0.2328 1.1649 -0.0831 0.065 Uiso 0.246(7) 1 calc R U P B 2
C24' C 0.2083(4) 1.124(2) -0.0011(12) 0.044(2) Uani 0.246(7) 1 d G . P B 2
C24A C 0.1847(5) 1.237(3) -0.0356(17) 0.067(3) Uani 0.246(7) 1 d D . P B 2
H24B H 0.1902 1.3411 -0.0155 0.101 Uiso 0.246(7) 1 calc R U P B 2
H24C H 0.1670 1.2062 -0.0195 0.101 Uiso 0.246(7) 1 calc R U P B 2
H24D H 0.1818 1.2363 -0.0939 0.101 Uiso 0.246(7) 1 calc R U P B 2
C22B C 0.2789(5) 0.984(4) -0.0441(19) 0.084(4) Uani 0.246(7) 1 d D . P B 2
H22D H 0.2955 0.9586 -0.0021 0.127 Uiso 0.246(7) 1 calc R U P B 2
H22E H 0.2822 1.0821 -0.0691 0.127 Uiso 0.246(7) 1 calc R U P B 2
H22F H 0.2760 0.9015 -0.0844 0.127 Uiso 0.246(7) 1 calc R U P B 2
C25 C 0.15888(14) 0.7871(7) 0.0363(4) 0.0414(15) Uani 1 1 d D . . . .
C26 C 0.16710(18) 0.7817(9) -0.0360(4) 0.058(2) Uani 1 1 d . . . . .
H26A H 0.1778 0.8640 -0.0521 0.070 Uiso 1 1 calc R U . . .
C27 C 0.15957(18) 0.6545(9) -0.0850(4) 0.065(2) Uani 1 1 d . . . . .
H27A H 0.1652 0.6478 -0.1350 0.077 Uiso 1 1 calc R U . . .
C28 C 0.14380(17) 0.5376(8) -0.0602(4) 0.055(2) Uani 1 1 d . . . . .
H28A H 0.1377 0.4514 -0.0938 0.066 Uiso 1 1 calc R U . . .
C29 C 0.13689(13) 0.5479(7) 0.0155(4) 0.0380(14) Uani 1 1 d . . . . .
O4N O 0.16363(11) 0.5109(6) 0.2325(3) 0.0621(14) Uani 1 1 d . . . . .
O5N O 0.17883(13) 0.7411(7) 0.2370(4) 0.0814(19) Uani 1 1 d . . . . .
O6N O 0.20827(12) 0.5531(7) 0.2809(4) 0.0818(19) Uani 1 1 d . . . . .
O7N O 0.08987(13) 0.7963(6) 0.0720(3) 0.0632(14) Uani 1 1 d . . . . .
O8N O 0.07221(12) 0.7123(7) 0.1683(4) 0.0736(16) Uani 1 1 d . . . . .
O9N O 0.04448(15) 0.7719(10) 0.0557(5) 0.127(3) Uani 1 1 d . . . . .
N1N N 0.1151(3) 0.9179(16) 0.3164(8) 0.046(2) Uani 0.584(10) 1 d . U P C 1
O1N O 0.1251(3) 0.7726(15) 0.3297(7) 0.059(2) Uani 0.584(10) 1 d . U P C 1
O2N O 0.1089(2) 0.9582(13) 0.2483(7) 0.044(2) Uani 0.584(10) 1 d . U P C 1
O3N O 0.1109(3) 1.0010(12) 0.3707(6) 0.057(2) Uani 0.584(10) 1 d . U P C 1
O3N' O 0.1277(4) 0.9938(18) 0.3893(9) 0.057(2) Uani 0.416(10) 1 d . . P C 2
O2N' O 0.1220(3) 0.9617(19) 0.2557(10) 0.044(2) Uani 0.416(10) 1 d . . P C 2
N1N' N 0.1279(4) 0.915(2) 0.3283(11) 0.046(2) Uani 0.416(10) 1 d . . P C 2
O1N' O 0.1381(4) 0.790(2) 0.3332(11) 0.059(2) Uani 0.416(10) 1 d . . P C 2
N2N N 0.18384(14) 0.5965(7) 0.2539(4) 0.0562(16) Uani 1 1 d . . . . .
N3N N 0.06806(16) 0.7646(8) 0.0973(5) 0.0644(18) Uani 1 1 d . . . . .

loop_
_atom_site_aniso_label
_atom_site_aniso_U_11
_atom_site_aniso_U_22
_atom_site_aniso_U_33
_atom_site_aniso_U_23
_atom_site_aniso_U_13
_atom_site_aniso_U_12
Eu1 0.03905(19) 0.03671(19) 0.03578(18) -0.00260(16) 0.00955(13) -0.00181(16)
O1 0.054(3) 0.061(3) 0.048(3) 0.003(2) 0.027(2) -0.012(3)
O2 0.074(4) 0.046(3) 0.074(4) -0.015(3) 0.030(3) -0.021(3)
N1 0.046(4) 0.061(4) 0.067(4) 0.017(3) 0.029(3) 0.000(3)
N2 0.049(3) 0.027(3) 0.055(3) -0.004(3) 0.012(3) -0.009(2)
N15 0.029(3) 0.033(3) 0.037(3) 0.004(2) 0.006(2) -0.003(2)
N30 0.039(3) 0.032(3) 0.034(3) 0.001(2) 0.008(2) -0.009(2)
C1 0.039(4) 0.051(4) 0.059(4) 0.019(4) 0.021(3) 0.007(3)
C2 0.066(6) 0.118(8) 0.058(5) 0.010(5) 0.034(4) -0.020(6)
C3 0.097(8) 0.129(9) 0.093(7) -0.016(7) 0.061(6) 0.006(7)
C4 0.036(4) 0.075(6) 0.063(5) 0.016(4) 0.024(4) 0.000(4)
C5 0.051(5) 0.085(6) 0.072(5) 0.024(5) 0.037(4) 0.016(5)
C5A 0.059(7) 0.070(7) 0.085(8) 0.012(6) 0.025(6) 0.008(6)
C9A 0.059(7) 0.070(7) 0.085(8) 0.012(6) 0.025(6) 0.008(6)
C6 0.036(5) 0.167(11) 0.058(5) 0.017(7) 0.021(4) 0.009(6)
C7 0.059(5) 0.127(9) 0.046(5) 0.001(5) 0.028(4) -0.024(6)
C7A 0.085(6) 0.147(8) 0.086(6) -0.013(6) 0.027(5) -0.035(6)
C8 0.072(6) 0.087(6) 0.061(5) 0.015(5) 0.037(5) -0.018(5)
C9 0.041(4) 0.066(5) 0.073(5) 0.025(4) 0.024(4) -0.009(4)
C10 0.029(3) 0.041(3) 0.047(4) 0.016(3) 0.011(3) 0.006(3)
C11 0.032(3) 0.032(3) 0.064(4) 0.017(3) 0.017(3) 0.003(3)
C12 0.043(4) 0.029(4) 0.059(4) 0.001(3) 0.011(3) -0.006(3)
C13 0.052(4) 0.036(3) 0.041(3) 0.000(3) 0.013(3) -0.008(3)
C14 0.033(3) 0.035(3) 0.041(3) 0.001(3) 0.009(3) -0.004(3)
C16 0.052(4) 0.043(4) 0.048(4) -0.004(3) 0.012(3) -0.014(3)
C17 0.051(4) 0.033(4) 0.072(5) -0.012(3) 0.015(4) -0.007(3)
C18 0.091(7) 0.054(5) 0.065(5) -0.020(4) 0.000(5) -0.001(5)
C19 0.039(3) 0.032(3) 0.035(4) -0.011(3) 0.003(3) -0.013(3)
C20 0.047(4) 0.036(3) 0.034(4) -0.002(3) 0.001(3) -0.007(3)
C20A 0.075(6) 0.053(5) 0.069(6) 0.005(5) 0.003(5) 0.000(5)
C21 0.050(4) 0.041(4) 0.059(4) -0.012(4) 0.011(4) -0.005(3)
C22A 0.086(7) 0.078(7) 0.100(7) -0.017(6) 0.044(6) -0.036(6)
C22 0.049(4) 0.051(4) 0.059(4) -0.009(4) 0.017(4) -0.016(3)
C23 0.060(5) 0.042(4) 0.060(4) 0.004(4) 0.013(4) -0.011(4)
C24 0.043(4) 0.036(3) 0.050(4) -0.003(3) 0.001(3) -0.004(3)
C19' 0.039(3) 0.032(3) 0.035(4) -0.011(3) 0.003(3) -0.013(3)
C20' 0.047(4) 0.036(3) 0.034(4) -0.002(3) 0.001(3) -0.007(3)
C21' 0.050(4) 0.041(4) 0.059(4) -0.012(4) 0.011(4) -0.005(3)
C22' 0.049(4) 0.051(4) 0.059(4) -0.009(4) 0.017(4) -0.016(3)
C23' 0.060(5) 0.042(4) 0.060(4) 0.004(4) 0.013(4) -0.011(4)
C24' 0.043(4) 0.036(3) 0.050(4) -0.003(3) 0.001(3) -0.004(3)
C24A 0.075(6) 0.053(5) 0.069(6) 0.005(5) 0.003(5) 0.000(5)
C22B 0.086(7) 0.078(7) 0.100(7) -0.017(6) 0.044(6) -0.036(6)
C25 0.045(4) 0.039(3) 0.040(3) -0.004(3) 0.009(3) -0.018(3)
C26 0.079(6) 0.054(4) 0.044(4) -0.006(4) 0.018(4) -0.037(4)
C27 0.097(6) 0.061(5) 0.040(4) -0.010(4) 0.023(4) -0.048(5)
C28 0.087(6) 0.047(4) 0.037(4) -0.011(3) 0.026(4) -0.035(4)
C29 0.043(4) 0.035(3) 0.035(3) -0.001(3) 0.007(3) -0.013(3)
O4N 0.058(3) 0.045(3) 0.074(4) -0.003(3) -0.009(3) 0.007(3)
O5N 0.065(4) 0.066(4) 0.103(5) -0.006(4) -0.005(4) 0.005(3)
O6N 0.048(3) 0.068(4) 0.119(5) -0.001(4) -0.006(3) 0.015(3)
O7N 0.073(4) 0.045(3) 0.064(3) 0.016(3) -0.002(3) 0.007(3)
O8N 0.051(3) 0.088(4) 0.082(4) 0.013(4) 0.014(3) 0.017(3)
O9N 0.063(5) 0.153(7) 0.138(7) 0.027(6) -0.039(5) 0.010(5)
N1N 0.052(5) 0.046(3) 0.040(4) -0.003(3) 0.014(4) -0.004(4)
O1N 0.080(6) 0.051(4) 0.045(3) 0.005(3) 0.009(4) 0.006(4)
O2N 0.050(5) 0.041(3) 0.041(3) 0.003(2) 0.007(4) 0.001(4)
O3N 0.080(7) 0.041(3) 0.050(5) -0.011(3) 0.017(5) 0.000(6)
O3N' 0.080(7) 0.041(3) 0.050(5) -0.011(3) 0.017(5) 0.000(6)
O2N' 0.050(5) 0.041(3) 0.041(3) 0.003(2) 0.007(4) 0.001(4)
N1N' 0.052(5) 0.046(3) 0.040(4) -0.003(3) 0.014(4) -0.004(4)
O1N' 0.080(6) 0.051(4) 0.045(3) 0.005(3) 0.009(4) 0.006(4)
N2N 0.049(4) 0.041(4) 0.075(4) -0.003(3) 0.005(3) 0.010(3)
N3N 0.057(5) 0.053(4) 0.078(5) 0.010(4) 0.000(4) 0.009(3)

loop_
_atom_type_symbol
_atom_type_description
_atom_type_scat_dispersion_real
_atom_type_scat_dispersion_imag
_atom_type_scat_source
C C 0.0033 0.0016 'International Tables Vol C Tables 4.2.6.8 and 6.1.1.4'
H H 0.0000 0.0000 'International Tables Vol C Tables 4.2.6.8 and 6.1.1.4'
N N 0.0061 0.0033 'International Tables Vol C Tables 4.2.6.8 and 6.1.1.4'
O O 0.0106 0.0060 'International Tables Vol C Tables 4.2.6.8 and 6.1.1.4'
Eu Eu -0.1578 3.6682 'International Tables Vol C Tables 4.2.6.8 and 6.1.1.4'

loop_
_geom_angle_atom_site_label_1
_geom_angle_atom_site_label_2
_geom_angle_atom_site_label_3
_geom_angle
O2 Eu1 O1 172.05(16)
O2 Eu1 O1N 105.4(3)
O1 Eu1 O1N 66.6(3)
O2 Eu1 O2N' 61.7(4)
O1 Eu1 O2N' 111.0(4)
O2 Eu1 O1N' 96.1(5)
O1 Eu1 O1N' 76.1(4)
O2N' Eu1 O1N' 48.3(6)
O2 Eu1 O7N 72.75(19)
O1 Eu1 O7N 111.45(18)
O1N Eu1 O7N 125.7(3)
O2N' Eu1 O7N 90.0(4)
O1N' Eu1 O7N 134.5(5)
O2 Eu1 O4N 109.90(19)
O1 Eu1 O4N 71.37(18)
O1N Eu1 O4N 91.7(3)
O2N' Eu1 O4N 126.3(4)
O1N' Eu1 O4N 84.3(4)
O7N Eu1 O4N 141.25(18)
O2 Eu1 O8N 113.3(2)
O1 Eu1 O8N 67.23(19)
O1N Eu1 O8N 86.2(3)
O2N' Eu1 O8N 84.1(4)
O1N' Eu1 O8N 100.4(4)
O7N Eu1 O8N 50.5(2)
O4N Eu1 O8N 135.63(19)
O2 Eu1 O5N 65.3(2)
O1 Eu1 O5N 112.45(19)
O1N Eu1 O5N 83.2(3)
O2N' Eu1 O5N 85.4(4)
O1N' Eu1 O5N 68.8(4)
O7N Eu1 O5N 134.5(2)
O4N Eu1 O5N 49.84(18)
O8N Eu1 O5N 168.4(2)
O2 Eu1 N15 124.47(16)
O1 Eu1 N15 63.47(16)
O1N Eu1 N15 130.0(3)
O2N' Eu1 N15 160.5(4)
O1N' Eu1 N15 137.5(5)
O7N Eu1 N15 76.10(16)
O4N Eu1 N15 71.18(16)
O8N Eu1 N15 76.61(18)
O5N Eu1 N15 114.02(18)
O2 Eu1 O2N 69.1(3)
O1 Eu1 O2N 104.4(3)
O1N Eu1 O2N 51.1(4)
O7N Eu1 O2N 81.0(3)
O4N Eu1 O2N 137.2(3)
O8N Eu1 O2N 70.2(3)
O5N Eu1 O2N 99.3(3)
N15 Eu1 O2N 146.7(3)
O2 Eu1 N30 63.17(16)
O1 Eu1 N30 124.38(15)
O1N Eu1 N30 160.0(3)
O2N' Eu1 N30 124.6(4)
O1N' Eu1 N30 145.3(4)
O7N Eu1 N30 68.73(18)
O4N Eu1 N30 78.18(17)
O8N Eu1 N30 113.08(19)
O5N Eu1 N30 77.0(2)
N15 Eu1 N30 63.07(15)
O2N Eu1 N30 128.9(3)
C1 O1 Eu1 121.2(4)
C16 O2 Eu1 123.6(4)
C1 N1 C4 124.9(6)
C1 N1 C2 117.6(7)
C4 N1 C2 117.4(6)
C16 N2 C19' 128.0(12)
C16 N2 C19 123.5(6)
C16 N2 C17 118.0(6)
C19' N2 C17 111.4(12)
C19 N2 C17 118.5(6)
C14 N15 C10 117.8(5)
C14 N15 Eu1 122.8(4)
C10 N15 Eu1 119.1(4)
C29 N30 C25 119.7(5)
C29 N30 Eu1 121.3(4)
C25 N30 Eu1 118.5(4)
O1 C1 N1 121.7(7)
O1 C1 C10 116.2(6)
N1 C1 C10 122.0(7)
O1 C1 Eu1 39.4(3)
N1 C1 Eu1 148.2(5)
C10 C1 Eu1 83.1(4)
C3 C2 N1 111.7(7)
C3 C2 H2A 109.3
N1 C2 H2A 109.3
C3 C2 H2B 109.3
N1 C2 H2B 109.3
H2A C2 H2B 107.9
C2 C3 H3A 109.5
C2 C3 H3B 109.5
H3A C3 H3B 109.5
C2 C3 H3C 109.5
H3A C3 H3C 109.5
H3B C3 H3C 109.5
C5 C4 C9 120.4(8)
C5 C4 N1 121.7(7)
C9 C4 N1 117.8(7)
C6 C5 C4 119.0(9)
C6 C5 C5A 115.4(9)
C4 C5 C5A 125.6(9)
C6 C5 H5A 120.5
C4 C5 H5A 120.5
C5 C5A H5AA 109.5
C5 C5A H5AB 109.5
H5AA C5A H5AB 109.5
C5 C5A H5AC 109.5
H5AA C5A H5AC 109.5
H5AB C5A H5AC 109.5
C9 C9A H9AA 109.5
C9 C9A H9AB 109.5
H9AA C9A H9AB 109.5
C9 C9A H9AC 109.5
H9AA C9A H9AC 109.5
H9AB C9A H9AC 109.5
C7 C6 C5 120.4(9)
C7 C6 H6A 119.8
C5 C6 H6A 119.8
C8 C7 C6 119.4(9)
C8 C7 C7A 120.7(10)
C6 C7 C7A 119.8(9)
C7 C7A H7AA 109.5
C7 C7A H7AB 109.5
H7AA C7A H7AB 109.5
C7 C7A H7AC 109.5
H7AA C7A H7AC 109.5
H7AB C7A H7AC 109.5
C9 C8 C7 121.6(9)
C9 C8 H8A 119.2
C7 C8 H8A 119.2
C8 C9 C4 119.1(8)
C8 C9 C9A 123.4(13)
C4 C9 C9A 116.4(13)
C8 C9 H9A 120.4
C4 C9 H9A 120.4
N15 C10 C11 122.4(6)
N15 C10 C1 111.4(6)
C11 C10 C1 125.9(6)
C12 C11 C10 118.4(6)
C12 C11 H11A 120.8
C10 C11 H11A 120.8
C11 C12 C13 119.9(6)
C11 C12 H12A 120.1
C13 C12 H12A 120.1
C14 C13 C12 118.9(6)
C14 C13 H13A 120.5
C12 C13 H13A 120.5
N15 C14 C13 122.5(5)
N15 C14 C29 115.2(5)
C13 C14 C29 122.2(5)
O2 C16 N2 118.9(6)
O2 C16 C25 117.1(6)
N2 C16 C25 124.0(6)
O2 C16 Eu1 37.8(3)
N2 C16 Eu1 148.5(5)
C25 C16 Eu1 83.8(4)
N2 C17 C18 111.3(6)
N2 C17 H17A 109.4
C18 C17 H17A 109.4
N2 C17 H17B 109.4
C18 C17 H17B 109.4
H17A C17 H17B 108.0
C17 C18 H18A 109.5
C17 C18 H18B 109.5
H18A C18 H18B 109.5
C17 C18 H18C 109.5
H18A C18 H18C 109.5
H18B C18 H18C 109.5
C20 C19 C24 121.5(8)
C20 C19 N2 122.5(8)
C24 C19 N2 116.0(8)
C19 C20 C21 117.9(8)
C19 C20 C20A 123.3(9)
C21 C20 C20A 118.9(9)
C20 C20A H20A 109.5
C20 C20A H20B 109.5
H20A C20A H20B 109.5
C20 C20A H20C 109.5
H20A C20A H20C 109.5
H20B C20A H20C 109.5
C20 C21 C22 123.0(9)
C20 C21 H21A 118.5
C22 C21 H21A 118.5
C22 C22A H22A 109.5
C22 C22A H22B 109.5
H22A C22A H22B 109.5
C22 C22A H22C 109.5
H22A C22A H22C 109.5
H22B C22A H22C 109.5
C21 C22 C23 116.8(9)
C21 C22 C22A 123.2(10)
C23 C22 C22A 120.0(10)
C24 C23 C22 121.5(10)
C24 C23 H23A 119.3
C22 C23 H23A 119.3
C23 C24 C19 119.4(9)
C23 C24 H24A 120.3
C19 C24 H24A 120.3
C20' C19' C24' 120.0
C20' C19' N2 120.8(11)
C24' C19' N2 118.4(11)
C21' C20' C19' 120.0
C21' C20' H20D 120.0
C19' C20' H20D 120.0
C20' C21' C22' 120.0
C20' C21' H21B 120.0
C22' C21' H21B 120.0
C21' C22' C23' 120.0
C21' C22' C22B 119.7(6)
C23' C22' C22B 120.1(6)
C22' C23' C24' 120.0
C22' C23' H23B 120.0
C24' C23' H23B 120.0
C23' C24' C19' 120.0
C23' C24' C24A 119.9(6)
C19' C24' C24A 120.0(6)
C24' C24A H24B 109.5
C24' C24A H24C 109.5
H24B C24A H24C 109.5
C24' C24A H24D 109.5
H24B C24A H24D 109.5
H24C C24A H24D 109.5
C22' C22B H22D 109.5
C22' C22B H22E 109.5
H22D C22B H22E 109.5
C22' C22B H22F 109.5
H22D C22B H22F 109.5
H22E C22B H22F 109.5
N30 C25 C26 121.9(6)
N30 C25 C16 111.6(5)
C26 C25 C16 126.2(6)
C25 C26 C27 119.1(6)
C25 C26 H26A 120.5
C27 C26 H26A 120.5
C28 C27 C26 119.1(7)
C28 C27 H27A 120.5
C26 C27 H27A 120.5
C27 C28 C29 119.0(6)
C27 C28 H28A 120.5
C29 C28 H28A 120.5
N30 C29 C28 121.2(6)
N30 C29 C14 117.4(5)
C28 C29 C14 121.3(5)
N2N O4N Eu1 99.1(4)
N2N O5N Eu1 95.3(4)
N3N O7N Eu1 97.6(5)
N3N O8N Eu1 96.1(5)
O2N N1N O3N 121.5(13)
O2N N1N O1N 116.5(13)
O3N N1N O1N 121.9(13)
O2N N1N Eu1 60.6(8)
O3N N1N Eu1 177.8(10)
O1N N1N Eu1 56.0(7)
N1N O1N Eu1 96.9(8)
N1N O2N Eu1 95.4(9)
N1N' O2N' Eu1 97.9(13)
O1N' N1N' O3N' 121(2)
O1N' N1N' O2N' 111.1(19)
O3N' N1N' O2N' 127(2)
O1N' N1N' Eu1 56.5(12)
O3N' N1N' Eu1 174.8(15)
O2N' N1N' Eu1 56.5(11)
N1N' O1N' Eu1 100.3(14)
O4N N2N O6N 124.6(6)
O4N N2N O5N 114.9(6)
O6N N2N O5N 119.9(7)
O4N N2N Eu1 56.8(3)
O6N N2N Eu1 178.5(5)
O5N N2N Eu1 58.7(4)
O9N N3N O7N 122.3(9)
O9N N3N O8N 121.7(8)
O7N N3N O8N 115.8(7)
O9N N3N Eu1 173.1(6)
O7N N3N Eu1 57.5(4)
O8N N3N Eu1 58.3(4)

loop_
_geom_bond_atom_site_label_1
_geom_bond_atom_site_label_2
_geom_bond_distance
Eu1 O2 2.389(5)
Eu1 O1 2.422(4)
Eu1 O1N 2.444(13)
Eu1 O2N' 2.473(17)
Eu1 O1N' 2.488(19)
Eu1 O7N 2.491(5)
Eu1 O4N 2.494(5)
Eu1 O8N 2.504(5)
Eu1 O5N 2.525(6)
Eu1 N15 2.555(5)
Eu1 O2N 2.564(11)
Eu1 N30 2.573(5)
O1 C1 1.265(8)
O2 C16 1.242(8)
N1 C1 1.334(8)
N1 C4 1.451(10)
N1 C2 1.505(10)
N2 C16 1.345(8)
N2 C19' 1.396(15)
N2 C19 1.474(10)
N2 C17 1.494(8)
N15 C14 1.338(8)
N15 C10 1.360(7)
N30 C29 1.326(7)
N30 C25 1.350(8)
C1 C10 1.516(9)
C2 C3 1.483(13)
C2 H2A 0.9900
C2 H2B 0.9900
C3 H3A 0.9800
C3 H3B 0.9800
C3 H3C 0.9800
C4 C5 1.386(11)
C4 C9 1.391(10)
C5 C6 1.384(13)
C5 C5A 1.449(13)
C5 H5A 0.9500
C5A H5AA 0.9800
C5A H5AB 0.9800
C5A H5AC 0.9800
C9A C9 1.59(3)
C9A H9AA 0.9800
C9A H9AB 0.9800
C9A H9AC 0.9800
C6 C7 1.385(14)
C6 H6A 0.9500
C7 C8 1.365(12)
C7 C7A 1.540(12)
C7A H7AA 0.9800
C7A H7AB 0.9800
C7A H7AC 0.9800
C8 C9 1.365(11)
C8 H8A 0.9500
C9 H9A 0.9500
C10 C11 1.398(9)
C11 C12 1.359(9)
C11 H11A 0.9500
C12 C13 1.389(8)
C12 H12A 0.9500
C13 C14 1.383(8)
C13 H13A 0.9500
C14 C29 1.499(8)
C16 C25 1.508(8)
C17 C18 1.518(11)
C17 H17A 0.9900
C17 H17B 0.9900
C18 H18A 0.9800
C18 H18B 0.9800
C18 H18C 0.9800
C19 C20 1.355(12)
C19 C24 1.394(12)
C20 C21 1.381(13)
C20 C20A 1.509(13)
C20A H20A 0.9800
C20A H20B 0.9800
C20A H20C 0.9800
C21 C22 1.390(14)
C21 H21A 0.9500
C22A C22 1.516(14)
C22A H22A 0.9800
C22A H22B 0.9800
C22A H22C 0.9800
C22 C23 1.392(14)
C23 C24 1.360(13)
C23 H23A 0.9500
C24 H24A 0.9500
C19' C20' 1.3900
C19' C24' 1.3900
C20' C21' 1.3900
C20' H20D 0.9500
C21' C22' 1.3900
C21' H21B 0.9500
C22' C23' 1.3900
C22' C22B 1.522(8)
C23' C24' 1.3900
C23' H23B 0.9500
C24' C24A 1.518(8)
C24A H24B 0.9800
C24A H24C 0.9800
C24A H24D 0.9800
C22B H22D 0.9800
C22B H22E 0.9800
C22B H22F 0.9800
C25 C26 1.375(9)
C26 C27 1.385(10)
C26 H26A 0.9500
C27 C28 1.379(9)
C27 H27A 0.9500
C28 C29 1.405(9)
C28 H28A 0.9500
O4N N2N 1.214(7)
O5N N2N 1.295(8)
O6N N2N 1.224(7)
O7N N3N 1.241(9)
O8N N3N 1.273(9)
O9N N3N 1.206(9)
N1N O2N 1.194(16)
N1N O3N 1.226(16)
N1N O1N 1.346(18)
O3N' N1N' 1.25(2)
O2N' N1N' 1.28(2)
N1N' O1N' 1.18(3)

loop_
_geom_torsion_atom_site_label_1
_geom_torsion_atom_site_label_2
_geom_torsion_atom_site_label_3
_geom_torsion_atom_site_label_4
_geom_torsion
Eu1 O1 C1 N1 -145.1(5)
Eu1 O1 C1 C10 35.9(7)
C4 N1 C1 O1 170.9(7)
C2 N1 C1 O1 -4.7(10)
C4 N1 C1 C10 -10.3(11)
C2 N1 C1 C10 174.1(6)
C4 N1 C1 Eu1 127.4(9)
C2 N1 C1 Eu1 -48.2(12)
C1 N1 C2 C3 87.5(9)
C4 N1 C2 C3 -88.4(9)
C1 N1 C4 C5 -67.9(10)
C2 N1 C4 C5 107.7(8)
C1 N1 C4 C9 114.4(8)
C2 N1 C4 C9 -70.0(9)
C9 C4 C5 C6 -1.2(11)
N1 C4 C5 C6 -178.8(7)
C9 C4 C5 C5A -178.1(8)
N1 C4 C5 C5A 4.3(12)
C4 C5 C6 C7 -0.6(12)
C5A C5 C6 C7 176.7(8)
C5 C6 C7 C8 1.8(12)
C5 C6 C7 C7A -178.5(8)
C6 C7 C8 C9 -1.3(12)
C7A C7 C8 C9 179.0(8)
C7 C8 C9 C4 -0.4(12)
C7 C8 C9 C9A 167.2(15)
C5 C4 C9 C8 1.7(11)
N1 C4 C9 C8 179.4(7)
C5 C4 C9 C9A -166.9(13)
N1 C4 C9 C9A 10.8(15)
C14 N15 C10 C11 0.9(9)
Eu1 N15 C10 C11 -173.4(4)
C14 N15 C10 C1 175.8(5)
Eu1 N15 C10 C1 1.5(6)
O1 C1 C10 N15 -23.1(8)
N1 C1 C10 N15 158.0(6)
Eu1 C1 C10 N15 -1.0(4)
O1 C1 C10 C11 151.6(6)
N1 C1 C10 C11 -27.4(10)
Eu1 C1 C10 C11 173.6(6)
N15 C10 C11 C12 -1.8(9)
C1 C10 C11 C12 -175.9(6)
C10 C11 C12 C13 1.5(10)
C11 C12 C13 C14 -0.4(10)
C10 N15 C14 C13 0.3(9)
Eu1 N15 C14 C13 174.3(5)
C10 N15 C14 C29 -176.8(5)
Eu1 N15 C14 C29 -2.7(7)
C12 C13 C14 N15 -0.5(10)
C12 C13 C14 C29 176.3(6)
Eu1 O2 C16 N2 -151.3(5)
Eu1 O2 C16 C25 30.8(9)
C19' N2 C16 O2 159.0(12)
C19 N2 C16 O2 176.7(7)
C17 N2 C16 O2 -1.1(10)
C19' N2 C16 C25 -23.2(15)
C19 N2 C16 C25 -5.6(11)
C17 N2 C16 C25 176.6(6)
C19' N2 C16 Eu1 124.8(13)
C19 N2 C16 Eu1 142.4(8)
C17 N2 C16 Eu1 -35.3(12)
C16 N2 C17 C18 91.5(8)
C19' N2 C17 C18 -71.7(11)
C19 N2 C17 C18 -86.3(8)
C16 N2 C19 C20 -77.4(10)
C17 N2 C19 C20 100.3(9)
C16 N2 C19 C24 105.0(9)
C17 N2 C19 C24 -77.3(9)
C24 C19 C20 C21 -1.4(13)
N2 C19 C20 C21 -178.8(8)
C24 C19 C20 C20A 179.5(9)
N2 C19 C20 C20A 2.1(13)
C19 C20 C21 C22 -0.1(13)
C20A C20 C21 C22 179.0(9)
C20 C21 C22 C23 0.3(14)
C20 C21 C22 C22A -179.2(10)
C21 C22 C23 C24 0.9(14)
C22A C22 C23 C24 -179.5(9)
C22 C23 C24 C19 -2.4(14)
C20 C19 C24 C23 2.6(13)
N2 C19 C24 C23 -179.8(8)
C16 N2 C19' C20' -56.7(19)
C17 N2 C19' C20' 104.5(14)
C16 N2 C19' C24' 112.9(13)
C17 N2 C19' C24' -85.9(14)
C24' C19' C20' C21' 0.0
N2 C19' C20' C21' 169(2)
C19' C20' C21' C22' 0.0
C20' C21' C22' C23' 0.0
C20' C21' C22' C22B 176(3)
C21' C22' C23' C24' 0.0
C22B C22' C23' C24' -176(3)
C22' C23' C24' C19' 0.0
C22' C23' C24' C24A -178(2)
C20' C19' C24' C23' 0.0
N2 C19' C24' C23' -170(2)
C20' C19' C24' C24A 178(2)
N2 C19' C24' C24A 8(2)
C29 N30 C25 C26 -1.3(10)
Eu1 N30 C25 C26 -173.5(6)
C29 N30 C25 C16 172.6(6)
Eu1 N30 C25 C16 0.4(7)
O2 C16 C25 N30 -18.7(9)
N2 C16 C25 N30 163.5(6)
Eu1 C16 C25 N30 -0.3(5)
O2 C16 C25 C26 154.9(8)
N2 C16 C25 C26 -22.9(12)
Eu1 C16 C25 C26 173.3(8)
N30 C25 C26 C27 1.4(12)
C16 C25 C26 C27 -171.6(8)
C25 C26 C27 C28 0.6(13)
C26 C27 C28 C29 -2.7(13)
C25 N30 C29 C28 -0.8(10)
Eu1 N30 C29 C28 171.1(5)
C25 N30 C29 C14 -176.9(6)
Eu1 N30 C29 C14 -5.0(8)
C27 C28 C29 N30 2.9(12)
C27 C28 C29 C14 178.8(7)
N15 C14 C29 N30 5.0(9)
C13 C14 C29 N30 -172.1(6)
N15 C14 C29 C28 -171.1(7)
C13 C14 C29 C28 11.8(10)
O2N N1N O1N Eu1 4.1(12)
O3N N1N O1N Eu1 179.4(10)
O3N N1N O2N Eu1 -179.2(11)
O1N N1N O2N Eu1 -3.9(11)
Eu1 O2N' N1N' O1N' 15.3(17)
Eu1 O2N' N1N' O3N' -175.5(17)
O3N' N1N' O1N' Eu1 174.7(15)
O2N' N1N' O1N' Eu1 -15.3(17)
Eu1 O4N N2N O6N 179.5(7)
Eu1 O4N N2N O5N -9.1(7)
Eu1 O5N N2N O4N 9.0(7)
Eu1 O5N N2N O6N -179.3(6)
Eu1 O7N N3N O9N -171.8(7)
Eu1 O7N N3N O8N 3.0(7)
Eu1 O8N N3N O9N 171.9(8)
Eu1 O8N N3N O7N -3.0(7)
